data_7239055
loop_
_publ_author_name
'Lv, Yaokang'
'Yao, Mingming'
'Holgado, Juan Pedro'
'Roth, Torsten'
'Steiner, Alexander'
'Gan, Lihua'
'Lambert, Richard M.'
'Wright, Dominic S.'

_publ_section_title
;
 A low-temperature single-source route to an efficient broad-band
 cerium(iii) photocatalyst using a bimetallic polyoxotitanium cage
;
_journal_issue 33
_journal_name_full 'RSC Advances'
_journal_page_first 13659
_journal_paper_doi 10.1039/c3ra41524d
_journal_volume 3
_journal_year 2013
_chemical_formula_moiety 'C44 H110 Ce O29 Ti8'
_chemical_formula_sum 'C44 H110 Ce O29 Ti8'
_chemical_formula_weight 1626.64
_space_group_IT_number 15
_space_group_name_Hall '-C 2yc'
_space_group_name_H-M_alt 'C 1 2/c 1'
_symmetry_cell_setting monoclinic
_symmetry_space_group_name_H-M 'C 1 2/c 1'
_atom_sites_solution_hydrogens geom
_atom_sites_solution_primary direct
_atom_sites_solution_secondary difmap
_audit_creation_method SHELXL-97
_cell_angle_alpha 90.00
_cell_angle_beta 93.994(7)
_cell_angle_gamma 90.00
_cell_formula_units_Z 4
_cell_length_a 15.630(4)
_cell_length_b 23.318(5)
_cell_length_c 20.732(5)
_cell_measurement_temperature 199(2)
_cell_volume 7538(3)
_computing_structure_refinement 'SHELXL-97 (Sheldrick, 2008)'
_computing_structure_solution 'SHELXS-97 (Sheldrick, 2008)'
_diffrn_ambient_temperature 199(2)
_diffrn_measured_fraction_theta_full 0.990
_diffrn_measured_fraction_theta_max 0.990
_diffrn_measurement_device_type 'SMART X2S'
_diffrn_measurement_method \w-scans
_diffrn_radiation_monochromator graphite
_diffrn_radiation_source 'fine-focus sealed tube'
_diffrn_radiation_type MoK\a
_diffrn_radiation_wavelength 0.71073
_diffrn_reflns_av_R_equivalents 0.0341
_diffrn_reflns_av_sigmaI/netI 0.0359
_diffrn_reflns_limit_h_max 18
_diffrn_reflns_limit_h_min -18
_diffrn_reflns_limit_k_max 27
_diffrn_reflns_limit_k_min -27
_diffrn_reflns_limit_l_max 24
_diffrn_reflns_limit_l_min -21
_diffrn_reflns_number 22825
_diffrn_reflns_theta_full 25.15
_diffrn_reflns_theta_max 25.15
_diffrn_reflns_theta_min 2.59
_exptl_absorpt_coefficient_mu 1.459
_exptl_absorpt_correction_type multi-scan
_exptl_crystal_density_diffrn 1.433
_exptl_crystal_density_method 'not measured'
_exptl_crystal_F_000 3360
_refine_diff_density_max 0.614
_refine_diff_density_min -0.520
_refine_diff_density_rms 0.080
_refine_ls_extinction_method none
_refine_ls_goodness_of_fit_ref 1.037
_refine_ls_hydrogen_treatment constr
_refine_ls_matrix_type full
_refine_ls_number_parameters 347
_refine_ls_number_reflns 6685
_refine_ls_number_restraints 781
_refine_ls_restrained_S_all 1.277
_refine_ls_R_factor_all 0.0671
_refine_ls_R_factor_gt 0.0462
_refine_ls_shift/su_max 0.000
_refine_ls_shift/su_mean 0.000
_refine_ls_structure_factor_coef Fsqd
_refine_ls_weighting_details 'calc w=1/[\s^2^(Fo^2^)+(0.0566P)^2^+30.0244P] where P=(Fo^2^+2Fc^2^)/3'
_refine_ls_weighting_scheme calc
_refine_ls_wR_factor_gt 0.1137
_refine_ls_wR_factor_ref 0.1305
_reflns_number_gt 5202
_reflns_number_total 6685
_reflns_threshold_expression >2sigma(I)
_cod_data_source_file c3ra41524d.txt
_cod_data_source_block a2
_cod_original_sg_symbol_H-M C2/c
_cod_database_code 7239055

loop_
_symmetry_equiv_pos_as_xyz
'x, y, z'
'-x, y, -z+1/2'
'x+1/2, y+1/2, z'
'-x+1/2, y+1/2, -z+1/2'
'-x, -y, -z'
'x, -y, z-1/2'
'-x+1/2, -y+1/2, -z'
'x+1/2, -y+1/2, z-1/2'

loop_
_atom_site_label
_atom_site_type_symbol
_atom_site_fract_x
_atom_site_fract_y
_atom_site_fract_z
_atom_site_U_iso_or_equiv
_atom_site_adp_type
_atom_site_occupancy
_atom_site_symmetry_multiplicity
_atom_site_calc_flag
_atom_site_refinement_flags
_atom_site_disorder_assembly
_atom_site_disorder_group
Ce1 Ce 0.5000 0.08294(2) 0.2500 0.04467(16) Uani 1 2 d S . .
Ti1 Ti 0.31459(7) 0.09217(5) 0.32810(6) 0.0572(3) Uani 1 1 d . A .
Ti2 Ti 0.46819(7) 0.15911(5) 0.38445(5) 0.0512(3) Uani 1 1 d . A .
Ti3 Ti 0.61778(7) 0.20564(5) 0.27802(5) 0.0476(3) Uani 1 1 d . . .
Ti4 Ti 0.47449(8) 0.29163(5) 0.32449(6) 0.0604(3) Uani 1 1 d . . .
O1 O 0.3940(2) 0.15207(16) 0.29291(17) 0.0448(9) Uani 1 1 d . . .
O2 O 0.5605(2) 0.15193(16) 0.32755(17) 0.0466(9) Uani 1 1 d . . .
O3 O 0.5000 0.2380(2) 0.2500 0.0432(12) Uani 1 2 d S . .
O4 O 0.4571(3) 0.23508(19) 0.38656(19) 0.0602(11) Uani 1 1 d . . .
O5 O 0.4505(3) 0.06991(17) 0.35696(18) 0.0526(10) Uani 1 1 d DU . .
C51 C 0.4791(15) 0.0309(14) 0.4077(12) 0.059(6) Uiso 0.43(7) 1 d PDU A 1
H51A H 0.4535 -0.0072 0.3978 0.070 Uiso 0.43(7) 1 calc PR A 1
H51B H 0.4570 0.0444 0.4486 0.070 Uiso 0.43(7) 1 calc PR A 1
C52 C 0.5721(15) 0.0241(14) 0.4176(9) 0.057(7) Uiso 0.43(7) 1 d PDU A 1
H52A H 0.5855 -0.0035 0.4525 0.086 Uiso 0.43(7) 1 calc PR A 1
H52B H 0.5983 0.0612 0.4293 0.086 Uiso 0.43(7) 1 calc PR A 1
H52C H 0.5949 0.0101 0.3777 0.086 Uiso 0.43(7) 1 calc PR A 1
C5X C 0.4639(13) 0.0190(8) 0.3961(10) 0.055(4) Uiso 0.57(7) 1 d PDU A 2
H5X1 H 0.4386 -0.0144 0.3721 0.066 Uiso 0.57(7) 1 calc PR A 2
H5X2 H 0.4337 0.0234 0.4362 0.066 Uiso 0.57(7) 1 calc PR A 2
C5Y C 0.5540(15) 0.0077(13) 0.4131(9) 0.077(6) Uiso 0.57(7) 1 d PDU A 2
H5Y1 H 0.5598 -0.0278 0.4383 0.116 Uiso 0.57(7) 1 calc PR A 2
H5Y2 H 0.5787 0.0397 0.4389 0.116 Uiso 0.57(7) 1 calc PR A 2
H5Y3 H 0.5845 0.0038 0.3736 0.116 Uiso 0.57(7) 1 calc PR A 2
O6 O 0.3412(3) 0.05516(19) 0.2482(2) 0.0617(11) Uani 1 1 d DU . .
C61 C 0.3073(14) -0.0007(8) 0.2300(15) 0.071(8) Uiso 0.45(6) 1 d PDU A 1
H61A H 0.3080 -0.0259 0.2684 0.085 Uiso 0.45(6) 1 calc PR A 1
H61B H 0.3431 -0.0186 0.1980 0.085 Uiso 0.45(6) 1 calc PR A 1
C62 C 0.2193(14) 0.0062(13) 0.202(2) 0.118(11) Uiso 0.45(6) 1 d PDU A 1
H62A H 0.1959 -0.0314 0.1891 0.177 Uiso 0.45(6) 1 calc PR A 1
H62B H 0.2191 0.0313 0.1641 0.177 Uiso 0.45(6) 1 calc PR A 1
H62C H 0.1840 0.0233 0.2343 0.177 Uiso 0.45(6) 1 calc PR A 1
C6X C 0.2959(16) 0.0067(9) 0.2225(13) 0.088(8) Uiso 0.55(6) 1 d PDU A 2
H6X1 H 0.2679 -0.0123 0.2581 0.106 Uiso 0.55(6) 1 calc PR A 2
H6X2 H 0.3381 -0.0207 0.2067 0.106 Uiso 0.55(6) 1 calc PR A 2
C6Y C 0.2320(14) 0.0173(10) 0.1709(16) 0.112(9) Uiso 0.55(6) 1 d PDU A 2
H6Y1 H 0.2047 -0.0189 0.1573 0.168 Uiso 0.55(6) 1 calc PR A 2
H6Y2 H 0.2590 0.0346 0.1343 0.168 Uiso 0.55(6) 1 calc PR A 2
H6Y3 H 0.1886 0.0436 0.1859 0.168 Uiso 0.55(6) 1 calc PR A 2
O7 O 0.3484(3) 0.1391(2) 0.4078(2) 0.0661(12) Uani 1 1 d DU . .
C71 C 0.2993(10) 0.1689(7) 0.4531(7) 0.080(5) Uiso 0.54(2) 1 d PDU A 1
H71A H 0.3206 0.2088 0.4579 0.096 Uiso 0.54(2) 1 calc PR A 1
H71B H 0.2386 0.1705 0.4361 0.096 Uiso 0.54(2) 1 calc PR A 1
C72 C 0.3044(16) 0.1417(11) 0.5153(9) 0.154(10) Uiso 0.54(2) 1 d PDU A 1
H72A H 0.2706 0.1636 0.5449 0.232 Uiso 0.54(2) 1 calc PR A 1
H72B H 0.3644 0.1403 0.5325 0.232 Uiso 0.54(2) 1 calc PR A 1
H72C H 0.2817 0.1026 0.5110 0.232 Uiso 0.54(2) 1 calc PR A 1
C7X C 0.3056(13) 0.1405(9) 0.4646(8) 0.086(6) Uiso 0.46(2) 1 d PDU A 2
H7X1 H 0.3332 0.1127 0.4955 0.103 Uiso 0.46(2) 1 calc PR A 2
H7X2 H 0.2457 0.1277 0.4546 0.103 Uiso 0.46(2) 1 calc PR A 2
C7Y C 0.3039(16) 0.1949(9) 0.4952(12) 0.126(10) Uiso 0.46(2) 1 d PDU A 2
H7Y1 H 0.2746 0.1916 0.5353 0.190 Uiso 0.46(2) 1 calc PR A 2
H7Y2 H 0.2733 0.2224 0.4663 0.190 Uiso 0.46(2) 1 calc PR A 2
H7Y3 H 0.3628 0.2083 0.5053 0.190 Uiso 0.46(2) 1 calc PR A 2
O8 O 0.2766(3) 0.0313(2) 0.3690(3) 0.0820(15) Uani 1 1 d DU . .
C81 C 0.2408(17) -0.0195(7) 0.3913(9) 0.111(7) Uiso 0.59(3) 1 d PDU A 1
H81A H 0.2791 -0.0520 0.3829 0.133 Uiso 0.59(3) 1 calc PR A 1
H81B H 0.1850 -0.0264 0.3670 0.133 Uiso 0.59(3) 1 calc PR A 1
C82 C 0.2279(17) -0.0171(8) 0.4604(8) 0.114(8) Uiso 0.59(3) 1 d PDU A 1
H82A H 0.2060 -0.0540 0.4745 0.171 Uiso 0.59(3) 1 calc PR A 1
H82B H 0.1865 0.0132 0.4685 0.171 Uiso 0.59(3) 1 calc PR A 1
H82C H 0.2826 -0.0087 0.4845 0.171 Uiso 0.59(3) 1 calc PR A 1
C8X C 0.2668(17) -0.0164(11) 0.4112(17) 0.109(10) Uiso 0.41(3) 1 d PDU A 2
H8X1 H 0.3115 -0.0151 0.4475 0.131 Uiso 0.41(3) 1 calc PR A 2
H8X2 H 0.2733 -0.0528 0.3874 0.131 Uiso 0.41(3) 1 calc PR A 2
C8Y C 0.182(2) -0.0135(13) 0.4358(19) 0.136(13) Uiso 0.41(3) 1 d PDU A 2
H8Y1 H 0.1746 -0.0458 0.4651 0.204 Uiso 0.41(3) 1 calc PR A 2
H8Y2 H 0.1384 -0.0152 0.3997 0.204 Uiso 0.41(3) 1 calc PR A 2
H8Y3 H 0.1764 0.0226 0.4594 0.204 Uiso 0.41(3) 1 calc PR A 2
O9 O 0.2133(3) 0.1258(3) 0.3101(3) 0.0864(16) Uani 1 1 d DU . .
C91 C 0.1248(8) 0.1175(7) 0.3194(8) 0.164(5) Uiso 1 1 d DU A .
H91A H 0.0952 0.1043 0.2783 0.197 Uiso 1 1 calc R . .
H91B H 0.1191 0.0869 0.3520 0.197 Uiso 1 1 calc R . .
C92 C 0.0844(12) 0.1670(8) 0.3399(10) 0.254(10) Uiso 1 1 d DU . .
H92A H 0.0226 0.1601 0.3401 0.381 Uiso 1 1 calc R A .
H92B H 0.0948 0.1986 0.3103 0.381 Uiso 1 1 calc R . .
H92C H 0.1074 0.1770 0.3836 0.381 Uiso 1 1 calc R . .
O10 O 0.5200(4) 0.1453(2) 0.4625(2) 0.0794(15) Uani 1 1 d DU . .
C101 C 0.5650(15) 0.1458(11) 0.5232(9) 0.142(9) Uiso 0.58(3) 1 d PDU A 1
H10A H 0.6270 0.1513 0.5183 0.171 Uiso 0.58(3) 1 calc PR A 1
H10B H 0.5570 0.1089 0.5456 0.171 Uiso 0.58(3) 1 calc PR A 1
C102 C 0.5319(18) 0.1926(12) 0.5600(13) 0.183(12) Uiso 0.58(3) 1 d PDU A 1
H10C H 0.5635 0.1945 0.6025 0.275 Uiso 0.58(3) 1 calc PR A 1
H10D H 0.4709 0.1861 0.5657 0.275 Uiso 0.58(3) 1 calc PR A 1
H10E H 0.5388 0.2287 0.5369 0.275 Uiso 0.58(3) 1 calc PR A 1
C10X C 0.5636(17) 0.1780(12) 0.5135(8) 0.107(9) Uiso 0.42(3) 1 d PDU A 2
H10F H 0.6257 0.1788 0.5069 0.128 Uiso 0.42(3) 1 calc PR A 2
H10G H 0.5423 0.2180 0.5114 0.128 Uiso 0.42(3) 1 calc PR A 2
C10Y C 0.551(2) 0.1549(15) 0.5764(10) 0.135(12) Uiso 0.42(3) 1 d PDU A 2
H10H H 0.5816 0.1789 0.6095 0.202 Uiso 0.42(3) 1 calc PR A 2
H10I H 0.5742 0.1158 0.5793 0.202 Uiso 0.42(3) 1 calc PR A 2
H10J H 0.4900 0.1543 0.5834 0.202 Uiso 0.42(3) 1 calc PR A 2
O11 O 0.7254(3) 0.1964(2) 0.3082(2) 0.0683(12) Uani 1 1 d DU . .
C111 C 0.7940(15) 0.1679(12) 0.3416(10) 0.105(7) Uiso 0.49(3) 1 d PDU B 1
H11A H 0.8085 0.1334 0.3166 0.126 Uiso 0.49(3) 1 calc PR B 1
H11B H 0.8448 0.1934 0.3439 0.126 Uiso 0.49(3) 1 calc PR B 1
C112 C 0.778(2) 0.1513(14) 0.4036(11) 0.163(14) Uiso 0.49(3) 1 d PDU B 1
H11C H 0.8284 0.1325 0.4243 0.245 Uiso 0.49(3) 1 calc PR B 1
H11D H 0.7291 0.1245 0.4017 0.245 Uiso 0.49(3) 1 calc PR B 1
H11E H 0.7634 0.1851 0.4288 0.245 Uiso 0.49(3) 1 calc PR B 1
C11X C 0.8123(10) 0.1935(13) 0.3291(10) 0.112(7) Uiso 0.51(3) 1 d PDU B 2
H11F H 0.8374 0.2320 0.3232 0.135 Uiso 0.51(3) 1 calc PR B 2
H11G H 0.8405 0.1671 0.2998 0.135 Uiso 0.51(3) 1 calc PR B 2
C11Y C 0.8348(17) 0.1760(12) 0.3928(10) 0.129(10) Uiso 0.51(3) 1 d PDU B 2
H11H H 0.8974 0.1764 0.4005 0.194 Uiso 0.51(3) 1 calc PR B 2
H11I H 0.8134 0.1371 0.3993 0.194 Uiso 0.51(3) 1 calc PR B 2
H11J H 0.8095 0.2023 0.4230 0.194 Uiso 0.51(3) 1 calc PR B 2
O12 O 0.3589(3) 0.27306(19) 0.2847(2) 0.0610(11) Uani 1 1 d DU . .
C121 C 0.2829(5) 0.2778(4) 0.3190(4) 0.084(2) Uiso 1 1 d DU . .
H12A H 0.2975 0.2739 0.3660 0.101 Uiso 1 1 calc R C 1
H12B H 0.2422 0.2469 0.3053 0.101 Uiso 1 1 calc R C 1
C122 C 0.243(2) 0.3343(12) 0.3050(16) 0.117(9) Uiso 0.59(7) 1 d PDU D 1
H12C H 0.1906 0.3377 0.3279 0.176 Uiso 0.59(7) 1 calc PR D 1
H12D H 0.2293 0.3380 0.2584 0.176 Uiso 0.59(7) 1 calc PR D 1
H12E H 0.2833 0.3647 0.3196 0.176 Uiso 0.59(7) 1 calc PR D 1
C12Y C 0.2183(19) 0.3148(19) 0.2879(16) 0.094(11) Uiso 0.41(7) 1 d PDU D 2
H12F H 0.1677 0.3154 0.3133 0.141 Uiso 0.41(7) 1 calc PR D 2
H12G H 0.2021 0.3004 0.2443 0.141 Uiso 0.41(7) 1 calc PR D 2
H12H H 0.2413 0.3538 0.2849 0.141 Uiso 0.41(7) 1 calc PR D 2
O13 O 0.5978(3) 0.27375(19) 0.3404(2) 0.0631(12) Uani 1 1 d DU . .
C131 C 0.6412(9) 0.2795(7) 0.4035(6) 0.088(5) Uiso 0.570(18) 1 d PDU B 1
H13A H 0.5988 0.2866 0.4359 0.106 Uiso 0.570(18) 1 calc PR B 1
H13B H 0.6723 0.2436 0.4153 0.106 Uiso 0.570(18) 1 calc PR B 1
C132 C 0.7007(15) 0.3265(9) 0.4033(12) 0.150(9) Uiso 0.570(18) 1 d PDU B 1
H13C H 0.7301 0.3305 0.4464 0.226 Uiso 0.570(18) 1 calc PR B 1
H13D H 0.6696 0.3619 0.3919 0.226 Uiso 0.570(18) 1 calc PR B 1
H13E H 0.7430 0.3190 0.3716 0.226 Uiso 0.570(18) 1 calc PR B 1
C13X C 0.6622(12) 0.3123(8) 0.3651(8) 0.085(7) Uiso 0.430(18) 1 d PDU B 2
H13F H 0.6463 0.3518 0.3516 0.102 Uiso 0.430(18) 1 calc PR B 2
H13G H 0.7171 0.3027 0.3466 0.102 Uiso 0.430(18) 1 calc PR B 2
C13Y C 0.673(2) 0.3099(14) 0.4343(9) 0.139(11) Uiso 0.430(18) 1 d PDU B 2
H13H H 0.7198 0.3358 0.4495 0.208 Uiso 0.430(18) 1 calc PR B 2
H13I H 0.6878 0.2706 0.4478 0.208 Uiso 0.430(18) 1 calc PR B 2
H13J H 0.6200 0.3216 0.4528 0.208 Uiso 0.430(18) 1 calc PR B 2
O14 O 0.4571(4) 0.3523(2) 0.3755(3) 0.0875(16) Uani 1 1 d DU . .
C141 C 0.4389(18) 0.3609(13) 0.4424(9) 0.130(8) Uiso 0.58(4) 1 d PDU B 1
H14A H 0.3763 0.3668 0.4430 0.156 Uiso 0.58(4) 1 calc PR B 1
H14B H 0.4523 0.3245 0.4654 0.156 Uiso 0.58(4) 1 calc PR B 1
C142 C 0.4771(17) 0.4031(14) 0.4781(14) 0.158(12) Uiso 0.58(4) 1 d PDU B 1
H14C H 0.4552 0.4031 0.5212 0.236 Uiso 0.58(4) 1 calc PR B 1
H14D H 0.4648 0.4401 0.4571 0.236 Uiso 0.58(4) 1 calc PR B 1
H14E H 0.5392 0.3967 0.4819 0.236 Uiso 0.58(4) 1 calc PR B 1
C14X C 0.4198(18) 0.3836(15) 0.4236(16) 0.115(10) Uiso 0.42(4) 1 d PDU B 2
H14F H 0.3608 0.3941 0.4074 0.138 Uiso 0.42(4) 1 calc PR B 2
H14G H 0.4151 0.3582 0.4615 0.138 Uiso 0.42(4) 1 calc PR B 2
C14Y C 0.462(2) 0.4329(16) 0.444(2) 0.170(17) Uiso 0.42(4) 1 d PDU B 2
H14H H 0.4290 0.4518 0.4770 0.255 Uiso 0.42(4) 1 calc PR B 2
H14I H 0.4669 0.4587 0.4076 0.255 Uiso 0.42(4) 1 calc PR B 2
H14J H 0.5190 0.4231 0.4635 0.255 Uiso 0.42(4) 1 calc PR B 2
O15 O 0.5000 0.3455(3) 0.2500 0.077(2) Uani 1 2 d SDU . .
C151 C 0.4656(11) 0.4030(6) 0.2421(11) 0.103(6) Uiso 0.50 1 d PDU B -1
H15A H 0.4457 0.4097 0.1964 0.124 Uiso 0.50 1 calc PR B -1
H15B H 0.4162 0.4080 0.2690 0.124 Uiso 0.50 1 calc PR B -1
C152 C 0.5326(16) 0.4427(10) 0.2619(17) 0.167(12) Uiso 0.50 1 d PDU B -1
H15C H 0.5109 0.4820 0.2571 0.251 Uiso 0.50 1 calc PR B -1
H15D H 0.5810 0.4375 0.2349 0.251 Uiso 0.50 1 calc PR B -1
H15E H 0.5517 0.4357 0.3073 0.251 Uiso 0.50 1 calc PR B -1
O16 O 0.5000 -0.0058(3) 0.2500 0.0697(18) Uani 1 2 d SDU . .
C161 C 0.5091(15) -0.0598(6) 0.2270(9) 0.106(6) Uiso 0.50 1 d PDU A -1
H16A H 0.4820 -0.0513 0.1834 0.127 Uiso 0.50 1 calc PR A -1
H16B H 0.5711 -0.0560 0.2211 0.127 Uiso 0.50 1 calc PR A -1
C162 C 0.5073(16) -0.1117(7) 0.2203(10) 0.127(8) Uiso 0.50 1 d PDU A -1
H16C H 0.5227 -0.1216 0.1766 0.190 Uiso 0.50 1 calc PR A -1
H16D H 0.4495 -0.1259 0.2267 0.190 Uiso 0.50 1 calc PR A -1
H16E H 0.5484 -0.1294 0.2522 0.190 Uiso 0.50 1 calc PR A -1

loop_
_atom_site_aniso_label
_atom_site_aniso_U_11
_atom_site_aniso_U_22
_atom_site_aniso_U_33
_atom_site_aniso_U_23
_atom_site_aniso_U_13
_atom_site_aniso_U_12
Ce1 0.0497(3) 0.0474(3) 0.0370(3) 0.000 0.00398(19) 0.000
Ti1 0.0519(7) 0.0677(8) 0.0531(7) 0.0046(5) 0.0120(5) -0.0078(5)
Ti2 0.0572(7) 0.0625(7) 0.0340(6) -0.0031(5) 0.0043(5) 0.0008(5)
Ti3 0.0431(6) 0.0550(6) 0.0442(6) -0.0057(5) -0.0003(4) -0.0047(5)
Ti4 0.0708(8) 0.0504(7) 0.0609(7) -0.0115(5) 0.0114(6) 0.0013(6)
O1 0.044(2) 0.051(2) 0.040(2) 0.0015(16) 0.0032(16) -0.0031(17)
O2 0.048(2) 0.054(2) 0.038(2) -0.0004(17) -0.0012(16) 0.0022(18)
O3 0.043(3) 0.044(3) 0.042(3) 0.000 0.003(2) 0.000
O4 0.071(3) 0.066(3) 0.044(2) -0.011(2) 0.009(2) 0.002(2)
O5 0.064(3) 0.054(2) 0.040(2) 0.0103(18) 0.0056(18) 0.0015(19)
O6 0.066(3) 0.062(3) 0.057(3) -0.006(2) 0.005(2) -0.016(2)
O7 0.070(3) 0.081(3) 0.051(3) -0.004(2) 0.023(2) 0.002(2)
O8 0.083(3) 0.084(4) 0.082(3) 0.015(3) 0.027(3) -0.023(3)
O9 0.046(3) 0.117(4) 0.098(4) 0.013(3) 0.015(3) 0.001(3)
O10 0.097(4) 0.102(4) 0.037(2) -0.003(2) -0.006(2) 0.005(3)
O11 0.047(2) 0.087(3) 0.069(3) -0.009(2) -0.011(2) -0.004(2)
O12 0.056(3) 0.061(3) 0.067(3) -0.001(2) 0.013(2) 0.012(2)
O13 0.066(3) 0.064(3) 0.059(3) -0.018(2) -0.001(2) -0.017(2)
O14 0.120(5) 0.063(3) 0.082(4) -0.027(3) 0.024(3) 0.005(3)
O15 0.104(6) 0.040(3) 0.088(5) 0.000 0.023(4) 0.000
O16 0.087(5) 0.043(3) 0.081(5) 0.000 0.018(4) 0.000

loop_
_atom_type_symbol
_atom_type_description
_atom_type_scat_dispersion_real
_atom_type_scat_dispersion_imag
_atom_type_scat_source
C C 0.0033 0.0016 'International Tables Vol C Tables 4.2.6.8 and 6.1.1.4'
H H 0.0000 0.0000 'International Tables Vol C Tables 4.2.6.8 and 6.1.1.4'
Ce Ce -0.2486 2.6331 'International Tables Vol C Tables 4.2.6.8 and 6.1.1.4'
O O 0.0106 0.0060 'International Tables Vol C Tables 4.2.6.8 and 6.1.1.4'
Ti Ti 0.2776 0.4457 'International Tables Vol C Tables 4.2.6.8 and 6.1.1.4'

loop_
_geom_angle_atom_site_label_1
_geom_angle_atom_site_label_2
_geom_angle_atom_site_label_3
_geom_angle
_geom_angle_site_symmetry_1
_geom_angle_site_symmetry_3
O16 Ce1 O5 82.78(9) . 2_655
O16 Ce1 O5 82.78(9) . .
O5 Ce1 O5 165.56(19) 2_655 .
O16 Ce1 O2 131.67(9) . 2_655
O5 Ce1 O2 67.00(13) 2_655 2_655
O5 Ce1 O2 123.91(13) . 2_655
O16 Ce1 O2 131.67(9) . .
O5 Ce1 O2 123.91(13) 2_655 .
O5 Ce1 O2 67.00(13) . .
O2 Ce1 O2 96.66(18) 2_655 .
O16 Ce1 O1 129.80(8) . 2_655
O5 Ce1 O1 59.74(12) 2_655 2_655
O5 Ce1 O1 131.67(13) . 2_655
O2 Ce1 O1 64.90(12) 2_655 2_655
O2 Ce1 O1 64.72(12) . 2_655
O16 Ce1 O1 129.80(8) . .
O5 Ce1 O1 131.67(13) 2_655 .
O5 Ce1 O1 59.74(12) . .
O2 Ce1 O1 64.72(12) 2_655 .
O2 Ce1 O1 64.90(12) . .
O1 Ce1 O1 100.40(17) 2_655 .
O16 Ce1 O6 75.36(10) . 2_655
O5 Ce1 O6 67.05(14) 2_655 2_655
O5 Ce1 O6 109.04(14) . 2_655
O2 Ce1 O6 120.71(13) 2_655 2_655
O2 Ce1 O6 79.95(14) . 2_655
O1 Ce1 O6 60.43(13) 2_655 2_655
O1 Ce1 O6 144.80(13) . 2_655
O16 Ce1 O6 75.36(10) . .
O5 Ce1 O6 109.05(14) 2_655 .
O5 Ce1 O6 67.06(14) . .
O2 Ce1 O6 79.94(14) 2_655 .
O2 Ce1 O6 120.71(13) . .
O1 Ce1 O6 144.80(13) 2_655 .
O1 Ce1 O6 60.42(13) . .
O6 Ce1 O6 150.7(2) 2_655 .
O16 Ce1 Ti2 121.79(2) . 2_655
O5 Ce1 Ti2 39.91(10) 2_655 2_655
O5 Ce1 Ti2 154.09(10) . 2_655
O2 Ce1 Ti2 34.27(9) 2_655 2_655
O2 Ce1 Ti2 97.23(9) . 2_655
O1 Ce1 Ti2 39.83(8) 2_655 2_655
O1 Ce1 Ti2 95.36(8) . 2_655
O6 Ce1 Ti2 86.94(10) 2_655 2_655
O6 Ce1 Ti2 108.64(10) . 2_655
O16 Ce1 Ti2 121.79(2) . .
O5 Ce1 Ti2 154.10(10) 2_655 .
O5 Ce1 Ti2 39.90(10) . .
O2 Ce1 Ti2 97.23(9) 2_655 .
O2 Ce1 Ti2 34.27(9) . .
O1 Ce1 Ti2 95.36(8) 2_655 .
O1 Ce1 Ti2 39.83(8) . .
O6 Ce1 Ti2 108.64(10) 2_655 .
O6 Ce1 Ti2 86.94(10) . .
Ti2 Ce1 Ti2 116.42(4) 2_655 .
O16 Ce1 Ti1 93.61(2) . 2_655
O5 Ce1 Ti1 40.43(10) 2_655 2_655
O5 Ce1 Ti1 140.99(10) . 2_655
O2 Ce1 Ti1 87.03(9) 2_655 2_655
O2 Ce1 Ti1 88.17(9) . 2_655
O1 Ce1 Ti1 36.20(8) 2_655 2_655
O1 Ce1 Ti1 136.59(9) . 2_655
O6 Ce1 Ti1 34.09(10) 2_655 2_655
O6 Ce1 Ti1 149.31(10) . 2_655
Ti2 Ce1 Ti1 52.94(3) 2_655 2_655
Ti2 Ce1 Ti1 122.44(3) . 2_655
O8 Ti1 O9 97.4(3) . .
O8 Ti1 O6 98.7(2) . .
O9 Ti1 O6 104.9(2) . .
O8 Ti1 O7 96.9(2) . .
O9 Ti1 O7 96.4(2) . .
O6 Ti1 O7 151.64(19) . .
O8 Ti1 O1 162.0(2) . .
O9 Ti1 O1 100.2(2) . .
O6 Ti1 O1 80.03(16) . .
O7 Ti1 O1 77.89(16) . .
O8 Ti1 O5 91.7(2) . .
O9 Ti1 O5 167.2(2) . .
O6 Ti1 O5 82.43(18) . .
O7 Ti1 O5 73.52(17) . .
O1 Ti1 O5 70.28(15) . .
O8 Ti1 Ti2 120.65(19) . .
O9 Ti1 Ti2 121.5(2) . .
O6 Ti1 Ti2 110.33(13) . .
O7 Ti1 Ti2 41.45(12) . .
O1 Ti1 Ti2 45.45(11) . .
O5 Ti1 Ti2 45.66(11) . .
O8 Ti1 Ce1 119.85(18) . .
O9 Ti1 Ce1 134.21(17) . .
O6 Ti1 Ce1 47.83(13) . .
O7 Ti1 Ce1 103.81(13) . .
O1 Ti1 Ce1 46.91(11) . .
O5 Ti1 Ce1 44.73(10) . .
Ti2 Ti1 Ce1 62.64(3) . .
O4 Ti2 O10 101.3(2) . .
O4 Ti2 O2 100.32(18) . .
O10 Ti2 O2 103.1(2) . .
O4 Ti2 O7 97.5(2) . .
O10 Ti2 O7 96.3(2) . .
O2 Ti2 O7 150.35(18) . .
O4 Ti2 O1 92.87(18) . .
O10 Ti2 O1 164.4(2) . .
O2 Ti2 O1 80.51(15) . .
O7 Ti2 O1 75.09(16) . .
O4 Ti2 O5 161.71(18) . .
O10 Ti2 O5 96.1(2) . .
O2 Ti2 O5 80.99(16) . .
O7 Ti2 O5 74.82(17) . .
O1 Ti2 O5 69.24(15) . .
O4 Ti2 Ti1 116.51(15) . .
O10 Ti2 Ti1 123.57(19) . .
O2 Ti2 Ti1 108.97(12) . .
O7 Ti2 Ti1 41.45(13) . .
O1 Ti2 Ti1 42.21(10) . .
O5 Ti2 Ti1 47.28(11) . .
O4 Ti2 Ti4 24.88(13) . .
O10 Ti2 Ti4 118.78(19) . .
O2 Ti2 Ti4 79.06(12) . .
O7 Ti2 Ti4 110.80(15) . .
O1 Ti2 Ti4 76.76(11) . .
O5 Ti2 Ti4 142.86(11) . .
Ti1 Ti2 Ti4 112.14(5) . .
O4 Ti2 Ce1 124.37(13) . .
O10 Ti2 Ce1 124.74(18) . .
O2 Ti2 Ce1 44.81(11) . .
O7 Ti2 Ce1 105.57(13) . .
O1 Ti2 Ce1 48.30(10) . .
O5 Ti2 Ce1 45.65(10) . .
Ti1 Ti2 Ce1 64.42(3) . .
Ti4 Ti2 Ce1 99.79(4) . .
O11 Ti3 O2 101.7(2) . .
O11 Ti3 O1 103.23(19) . 2_655
O2 Ti3 O1 87.78(16) . 2_655
O11 Ti3 O3 165.0(2) . .
O2 Ti3 O3 86.96(16) . .
O1 Ti3 O3 89.21(15) 2_655 .
O11 Ti3 O13 93.0(2) . .
O2 Ti3 O13 94.08(17) . .
O1 Ti3 O13 162.91(18) 2_655 .
O3 Ti3 O13 73.95(16) . .
O11 Ti3 O12 96.3(2) . 2_655
O2 Ti3 O12 161.71(18) . 2_655
O1 Ti3 O12 91.41(17) 2_655 2_655
O3 Ti3 O12 74.76(16) . 2_655
O13 Ti3 O12 81.52(18) . 2_655
O11 Ti3 Ti4 133.45(17) . 2_655
O2 Ti3 Ti4 124.76(12) . 2_655
O1 Ti3 Ti4 83.37(12) 2_655 2_655
O3 Ti3 Ti4 38.73(8) . 2_655
O13 Ti3 Ti4 81.62(14) . 2_655
O12 Ti3 Ti4 37.15(12) 2_655 2_655
O11 Ti3 Ti4 129.65(16) . .
O2 Ti3 Ti4 83.30(12) . .
O1 Ti3 Ti4 127.10(12) 2_655 .
O3 Ti3 Ti4 38.46(8) . .
O13 Ti3 Ti4 36.78(12) . .
O12 Ti3 Ti4 82.64(13) 2_655 .
Ti4 Ti3 Ti4 60.94(5) 2_655 .
O11 Ti3 Ce1 116.39(17) . .
O2 Ti3 Ce1 42.96(11) . .
O1 Ti3 Ce1 46.29(11) 2_655 .
O3 Ti3 Ce1 78.27(14) . .
O13 Ti3 Ce1 129.70(13) . .
O12 Ti3 Ce1 129.61(13) 2_655 .
Ti4 Ti3 Ce1 101.48(4) 2_655 .
Ti4 Ti3 Ce1 101.23(4) . .
O14 Ti4 O4 96.6(2) . .
O14 Ti4 O13 104.7(2) . .
O4 Ti4 O13 85.6(2) . .
O14 Ti4 O12 104.3(2) . .
O4 Ti4 O12 87.75(19) . .
O13 Ti4 O12 150.87(18) . .
O14 Ti4 O3 165.8(2) . .
O4 Ti4 O3 97.64(17) . .
O13 Ti4 O3 76.00(12) . .
O12 Ti4 O3 76.83(12) . .
O14 Ti4 O15 90.4(2) . .
O4 Ti4 O15 172.82(19) . .
O13 Ti4 O15 90.92(15) . .
O12 Ti4 O15 92.27(14) . .
O3 Ti4 O15 75.39(18) . .
O14 Ti4 Ti3 143.7(2) . 2_655
O4 Ti4 Ti3 86.26(13) . 2_655
O13 Ti4 Ti3 111.62(13) . 2_655
O12 Ti4 Ti3 39.54(12) . 2_655
O3 Ti4 Ti3 38.46(5) . 2_655
O15 Ti4 Ti3 89.18(12) . 2_655
O14 Ti4 Ti3 143.8(2) . .
O4 Ti4 Ti3 84.48(13) . .
O13 Ti4 Ti3 39.14(12) . .
O12 Ti4 Ti3 111.98(13) . .
O3 Ti4 Ti3 38.20(4) . .
O15 Ti4 Ti3 88.86(12) . .
Ti3 Ti4 Ti3 72.51(4) 2_655 .
O14 Ti4 Ti4 128.12(19) . 2_655
O4 Ti4 Ti4 135.27(13) . 2_655
O13 Ti4 Ti4 81.78(14) . 2_655
O12 Ti4 Ti4 83.16(13) . 2_655
O3 Ti4 Ti4 37.65(12) . 2_655
O15 Ti4 Ti4 37.74(14) . 2_655
Ti3 Ti4 Ti4 59.71(4) 2_655 2_655
Ti3 Ti4 Ti4 59.35(4) . 2_655
O14 Ti4 Ti2 120.02(19) . .
O4 Ti4 Ti2 23.54(12) . .
O13 Ti4 Ti2 78.24(14) . .
O12 Ti4 Ti2 84.43(13) . .
O3 Ti4 Ti2 74.18(12) . .
O15 Ti4 Ti2 149.35(14) . .
Ti3 Ti4 Ti2 69.04(4) 2_655 .
Ti3 Ti4 Ti2 64.63(4) . .
Ti4 Ti4 Ti2 111.75(3) 2_655 .
Ti3 O1 Ti1 133.6(2) 2_655 .
Ti3 O1 Ti2 129.60(19) 2_655 .
Ti1 O1 Ti2 92.33(15) . .
Ti3 O1 Ce1 100.10(14) 2_655 .
Ti1 O1 Ce1 96.89(15) . .
Ti2 O1 Ce1 91.87(13) . .
Ti3 O2 Ti2 132.7(2) . .
Ti3 O2 Ce1 104.96(16) . .
Ti2 O2 Ce1 100.93(16) . .
Ti3 O3 Ti3 136.5(3) . 2_655
Ti3 O3 Ti4 103.34(7) . .
Ti3 O3 Ti4 102.81(7) 2_655 .
Ti3 O3 Ti4 102.81(7) . 2_655
Ti3 O3 Ti4 103.34(7) 2_655 2_655
Ti4 O3 Ti4 104.7(2) . 2_655
Ti2 O4 Ti4 131.6(2) . .
C51 O5 C5X 17.1(11) . .
C51 O5 Ti2 112.8(17) . .
C5X O5 Ti2 129.0(12) . .
C51 O5 Ti1 125.9(10) . .
C5X O5 Ti1 116.1(9) . .
Ti2 O5 Ti1 87.07(15) . .
C51 O5 Ce1 130.3(8) . .
C5X O5 Ce1 125.1(7) . .
Ti2 O5 Ce1 94.44(14) . .
Ti1 O5 Ce1 94.84(14) . .
O5 C51 C52 115.3(13) . .
O5 C5X C5Y 112.6(11) . .
C6X O6 C61 11.4(14) . .
C6X O6 Ti1 123.0(12) . .
C61 O6 Ti1 121.8(13) . .
C6X O6 Ce1 131.6(12) . .
C61 O6 Ce1 124.6(10) . .
Ti1 O6 Ce1 98.08(17) . .
O6 C61 C62 108.8(16) . .
O6 C6X C6Y 116.5(16) . .
C7X O7 C71 28.9(9) . .
C7X O7 Ti1 126.1(9) . .
C71 O7 Ti1 132.6(8) . .
C7X O7 Ti2 134.7(9) . .
C71 O7 Ti2 126.3(8) . .
Ti1 O7 Ti2 97.10(17) . .
C72 C71 O7 112.1(15) . .
O7 C7X C7Y 115.1(17) . .
C81 O8 C8X 23.0(15) . .
C81 O8 Ti1 170.6(10) . .
C8X O8 Ti1 165.2(14) . .
O8 C81 C82 112.1(14) . .
O8 C8X C8Y 108.5(18) . .
C91 O9 Ti1 140.3(8) . .
C92 C91 O9 113.2(13) . .
C101 O10 C10X 31.9(13) . .
C101 O10 Ti2 168.8(13) . .
C10X O10 Ti2 137.0(12) . .
O10 C101 C102 107.8(18) . .
C10Y C10X O10 112.4(18) . .
C11X O11 C111 29.8(12) . .
C11X O11 Ti3 174.8(13) . .
C111 O11 Ti3 155.4(14) . .
C112 C111 O11 113.9(18) . .
O11 C11X C11Y 118.6(17) . .
C121 O12 Ti4 122.7(5) . .
C121 O12 Ti3 123.7(4) . 2_655
Ti4 O12 Ti3 103.31(18) . 2_655
O12 C121 C12Y 113.7(11) . .
O12 C121 C122 108.9(10) . .
C12Y C121 C122 27.0(12) . .
C13X O13 C131 48.2(9) . .
C13X O13 Ti4 125.8(9) . .
C131 O13 Ti4 121.6(7) . .
C13X O13 Ti3 125.0(9) . .
C131 O13 Ti3 123.7(7) . .
Ti4 O13 Ti3 104.09(18) . .
C132 C131 O13 109.5(14) . .
O13 C13X C13Y 111.7(17) . .
C14X O14 C141 28.8(15) . .
C14X O14 Ti4 156.8(13) . .
C141 O14 Ti4 136.1(13) . .
C142 C141 O14 121.3(18) . .
C14Y C14X O14 117(2) . .
C151 O15 C151 44.7(14) . 2_655
C151 O15 Ti4 124.1(9) . .
C151 O15 Ti4 124.9(9) 2_655 .
C151 O15 Ti4 124.9(9) . 2_655
C151 O15 Ti4 124.1(9) 2_655 2_655
Ti4 O15 Ti4 104.5(3) . 2_655
C152 C151 O15 107.9(13) . .
C161 O16 C161 43.9(15) . 2_655
C161 O16 Ce1 158.1(8) . .
C161 O16 Ce1 158.1(8) 2_655 .
C162 C161 O16 163.7(19) . .

loop_
_geom_bond_atom_site_label_1
_geom_bond_atom_site_label_2
_geom_bond_distance
_geom_bond_site_symmetry_2
Ce1 O16 2.069(6) .
Ce1 O5 2.418(4) 2_655
Ce1 O5 2.418(4) .
Ce1 O2 2.419(4) 2_655
Ce1 O2 2.419(4) .
Ce1 O1 2.518(4) 2_655
Ce1 O1 2.518(4) .
Ce1 O6 2.563(4) 2_655
Ce1 O6 2.563(4) .
Ce1 Ti2 3.3710(12) 2_655
Ce1 Ti2 3.3711(12) .
Ce1 Ti1 3.4234(13) 2_655
Ti1 O8 1.777(5) .
Ti1 O9 1.782(5) .
Ti1 O6 1.938(4) .
Ti1 O7 2.020(5) .
Ti1 O1 2.037(4) .
Ti1 O5 2.228(4) .
Ti1 Ti2 3.0289(17) .
Ti2 O4 1.781(5) .
Ti2 O10 1.788(5) .
Ti2 O2 1.933(4) .
Ti2 O7 2.021(5) .
Ti2 O1 2.160(4) .
Ti2 O5 2.169(4) .
Ti2 Ti4 3.3350(18) .
Ti3 O11 1.768(4) .
Ti3 O2 1.885(4) .
Ti3 O1 1.928(4) 2_655
Ti3 O3 2.036(2) .
Ti3 O13 2.085(4) .
Ti3 O12 2.088(4) 2_655
Ti3 Ti4 3.1923(17) 2_655
Ti3 Ti4 3.2041(17) .
Ti4 O14 1.797(5) .
Ti4 O4 1.875(5) .
Ti4 O13 1.978(5) .
Ti4 O12 1.981(5) .
Ti4 O3 2.048(3) .
Ti4 O15 2.051(4) .
Ti4 Ti3 3.1923(17) 2_655
Ti4 Ti4 3.243(3) 2_655
O1 Ti3 1.928(4) 2_655
O3 Ti3 2.036(2) 2_655
O3 Ti4 2.048(3) 2_655
O5 C51 1.438(13) .
O5 C5X 1.445(11) .
C51 C52 1.463(15) .
C5X C5Y 1.452(13) .
O6 C6X 1.418(13) .
O6 C61 1.447(14) .
C61 C62 1.463(16) .
C6X C6Y 1.433(15) .
O7 C7X 1.396(14) .
O7 C71 1.435(12) .
C71 C72 1.433(16) .
C7X C7Y 1.420(16) .
O8 C81 1.401(13) .
O8 C8X 1.430(16) .
C81 C82 1.461(15) .
C8X C8Y 1.453(17) .
O9 C91 1.424(11) .
C91 C92 1.395(14) .
O10 C101 1.397(15) .
O10 C10X 1.437(15) .
C101 C102 1.448(17) .
C10X C10Y 1.437(17) .
O11 C11X 1.398(14) .
O11 C111 1.402(14) .
C111 C112 1.385(16) .
C11X C11Y 1.404(16) .
O12 C121 1.431(8) .
O12 Ti3 2.088(4) 2_655
C121 C12Y 1.446(14) .
C121 C122 1.477(14) .
O13 C13X 1.417(14) .
O13 C131 1.437(12) .
C131 C132 1.436(15) .
C13X C13Y 1.434(16) .
O14 C14X 1.397(15) .
O14 C141 1.449(14) .
C141 C142 1.345(15) .
C14X C14Y 1.376(17) .
O15 C151 1.450(13) .
O15 C151 1.450(13) 2_655
O15 Ti4 2.051(4) 2_655
C151 C152 1.437(15) .
O16 C161 1.356(13) .
O16 C161 1.356(13) 2_655
C161 C162 1.220(14) .
